data_1570821
loop_
_publ_author_name
'Rieser, Theresa E.'
'Sch&#xe4;dle, Dorothea'
'Maichle-M&#xf6;ssmer, C&#xe4;cilia'
'Anwander, Reiner'

_publ_section_title
;
 Terminal dysprosium and holmium organoimides.
;
_journal_issue 10
_journal_name_full 'Chemical science'
_journal_page_first 3562
_journal_page_last 3570
_journal_paper_doi 10.1039/d3sc06584g
_journal_volume 15
_journal_year 2024
_chemical_formula_sum 'C44 H69 B Ho N7'
_chemical_formula_weight 871.80
_chemical_properties_physical Air-sensitive,Moisture-sensitive
_space_group_crystal_system triclinic
_space_group_IT_number 2
_space_group_name_Hall '-P 1'
_space_group_name_H-M_alt 'P -1'
_atom_sites_solution_hydrogens mixed
_audit_creation_method SHELXL-2014/7
_audit_update_record
;
2023-12-05 deposited with the CCDC.	2024-01-19 downloaded from the CCDC.
;
_cell_angle_alpha 77.029(13)
_cell_angle_beta 81.681(16)
_cell_angle_gamma 88.061(9)
_cell_formula_units_Z 2
_cell_length_a 10.767(5)
_cell_length_b 12.621(6)
_cell_length_c 17.188(9)
_cell_measurement_reflns_used 384
_cell_measurement_temperature 173(2)
_cell_measurement_theta_max 30.89
_cell_measurement_theta_min 2.523
_cell_volume 2252.1(19)
_computing_cell_refinement 'SAINT V8.38A (Bruker AXS Inc., 2017)'
_computing_data_collection 'APEX3 v2017.3-0 (Bruker AXS)'
_computing_data_reduction 'SAINT V8.38A (Bruker AXS Inc., 2017)'
_computing_structure_refinement 'SHELXL-2014/7 (Sheldrick, 2014)'
_computing_structure_solution 'XT, VERSION 2014/5,SHELXS-13 (Sheldrick 2008)'
_diffrn_ambient_temperature 173(2)
_diffrn_measured_fraction_theta_full 0.999
_diffrn_measured_fraction_theta_max 0.999
_diffrn_measurement_device_type 'Bruker APEX II DUO'
_diffrn_measurement_method 'omega scans'
_diffrn_radiation_type MoK\a
_diffrn_radiation_wavelength 0.71073
_diffrn_reflns_av_R_equivalents 0.0825
_diffrn_reflns_av_unetI/netI 0.0586
_diffrn_reflns_Laue_measured_fraction_full 0.999
_diffrn_reflns_Laue_measured_fraction_max 0.999
_diffrn_reflns_limit_h_max 14
_diffrn_reflns_limit_h_min -14
_diffrn_reflns_limit_k_max 15
_diffrn_reflns_limit_k_min -17
_diffrn_reflns_limit_l_max 23
_diffrn_reflns_limit_l_min -23
_diffrn_reflns_number 59343
_diffrn_reflns_point_group_measured_fraction_full 0.999
_diffrn_reflns_point_group_measured_fraction_max 0.999
_diffrn_reflns_theta_full 25.242
_diffrn_reflns_theta_max 28.699
_diffrn_reflns_theta_min 1.228
_diffrn_source 'ImuS-focus sealed tube'
_exptl_absorpt_coefficient_mu 1.793
_exptl_absorpt_correction_T_max 0.7393
_exptl_absorpt_correction_T_min 0.5849
_exptl_absorpt_correction_type multi-scan
_exptl_absorpt_process_details sadabs
_exptl_crystal_colour colourless
_exptl_crystal_density_diffrn 1.286
_exptl_crystal_description plate
_exptl_crystal_F_000 908
_exptl_crystal_size_max 0.214
_exptl_crystal_size_mid 0.176
_exptl_crystal_size_min 0.089
_refine_diff_density_max 1.504
_refine_diff_density_min -0.915
_refine_diff_density_rms 0.132
_refine_ls_extinction_method none
_refine_ls_goodness_of_fit_ref 1.057
_refine_ls_hydrogen_treatment mixed
_refine_ls_matrix_type full
_refine_ls_number_parameters 504
_refine_ls_number_reflns 11646
_refine_ls_number_restraints 0
_refine_ls_restrained_S_all 1.057
_refine_ls_R_factor_all 0.0371
_refine_ls_R_factor_gt 0.0344
_refine_ls_shift/su_max 0.001
_refine_ls_shift/su_mean 0.000
_refine_ls_structure_factor_coef Fsqd
_refine_ls_weighting_details 'w=1/[\s^2^(Fo^2^)+(0.0492P)^2^] where P=(Fo^2^+2Fc^2^)/3'
_refine_ls_weighting_scheme calc
_refine_ls_wR_factor_gt 0.0907
_refine_ls_wR_factor_ref 0.0925
_reflns_Friedel_coverage 0.000
_reflns_number_gt 10748
_reflns_number_total 11646
_reflns_threshold_expression 'I > 2\s(I)'
_cod_data_source_file d3sc06584g2.cif
_cod_data_source_block 2-Ho_mo_tr090_0m_a
_cod_depositor_comments 'Adding full bibliography for 1570817--1570831.cif.'
_cod_database_code 1570821
_shelx_shelxl_version_number 2014/7
_shelx_space_group_comment
;
The symmetry employed for this shelxl refinement is uniquely defined
by the following loop, which should always be used as a source of
symmetry information in preference to the above space-group names.
They are only intended as comments.
;
_shelx_estimated_absorpt_t_min 0.700
_shelx_estimated_absorpt_t_max 0.857

loop_
_space_group_symop_operation_xyz
'x, y, z'
'-x, -y, -z'

loop_
_atom_site_label
_atom_site_type_symbol
_atom_site_fract_x
_atom_site_fract_y
_atom_site_fract_z
_atom_site_U_iso_or_equiv
_atom_site_adp_type
_atom_site_occupancy
_atom_site_site_symmetry_order
_atom_site_calc_flag
_atom_site_refinement_flags_posn
_atom_site_refinement_flags_adp
_atom_site_refinement_flags_occupancy
_atom_site_disorder_assembly
_atom_site_disorder_group
C1 C 0.3460(2) 0.3295(2) 0.45400(14) 0.0178(5) Uani 1 1 d . . . . .
C2 C 0.4654(2) 0.3529(2) 0.46935(14) 0.0182(5) Uani 1 1 d . . . . .
H2 H 0.4839 0.3915 0.5078 0.022 Uiso 1 1 calc R U . . .
C3 C 0.5506(2) 0.3085(2) 0.41719(14) 0.0183(5) Uani 1 1 d . . . . .
C4 C 0.2188(3) 0.3621(2) 0.49141(15) 0.0208(5) Uani 1 1 d . . . . .
C5 C 0.1131(3) 0.3056(2) 0.46611(17) 0.0266(6) Uani 1 1 d . . . . .
H5A H 0.0338 0.3161 0.4995 0.040 Uiso 1 1 calc R U . . .
H5B H 0.1314 0.2278 0.4732 0.040 Uiso 1 1 calc R U . . .
H5C H 0.1061 0.3369 0.4093 0.040 Uiso 1 1 calc R U . . .
C6 C 0.2024(3) 0.4860(3) 0.4628(2) 0.0366(7) Uani 1 1 d . . . . .
H6A H 0.1224 0.5086 0.4894 0.055 Uiso 1 1 calc R U . . .
H6B H 0.2029 0.5045 0.4042 0.055 Uiso 1 1 calc R U . . .
H6C H 0.2715 0.5237 0.4765 0.055 Uiso 1 1 calc R U . . .
C7 C 0.2103(3) 0.3311(3) 0.58353(18) 0.0409(8) Uani 1 1 d . . . . .
H7A H 0.1285 0.3535 0.6079 0.061 Uiso 1 1 calc R U . . .
H7B H 0.2772 0.3677 0.6004 0.061 Uiso 1 1 calc R U . . .
H7C H 0.2197 0.2521 0.6012 0.061 Uiso 1 1 calc R U . . .
C8 C 0.6910(3) 0.3084(3) 0.40739(17) 0.0260(6) Uani 1 1 d . . . . .
H8A H 0.7243 0.3389 0.3509 0.039 Uiso 1 1 calc R U . . .
H8B H 0.7214 0.2336 0.4232 0.039 Uiso 1 1 calc R U . . .
H8C H 0.7193 0.3525 0.4417 0.039 Uiso 1 1 calc R U . . .
C9 C 0.4425(3) 0.2729(2) 0.11537(15) 0.0193(5) Uani 1 1 d . . . . .
C10 C 0.5725(3) 0.2745(2) 0.09270(15) 0.0210(5) Uani 1 1 d . . . . .
H10 H 0.6167 0.2915 0.0395 0.025 Uiso 1 1 calc R U . . .
C11 C 0.6234(2) 0.2462(2) 0.16371(15) 0.0198(5) Uani 1 1 d . . . . .
C12 C 0.3400(3) 0.2962(2) 0.06172(14) 0.0220(5) Uani 1 1 d . . . . .
C13 C 0.3359(3) 0.4200(3) 0.02737(18) 0.0331(7) Uani 1 1 d . . . . .
H13A H 0.2671 0.4372 -0.0050 0.050 Uiso 1 1 calc R U . . .
H13B H 0.4157 0.4436 -0.0065 0.050 Uiso 1 1 calc R U . . .
H13C H 0.3224 0.4577 0.0719 0.050 Uiso 1 1 calc R U . . .
C14 C 0.2135(3) 0.2586(3) 0.10921(16) 0.0301(6) Uani 1 1 d . . . . .
H14A H 0.1516 0.2628 0.0721 0.045 Uiso 1 1 calc R U . . .
H14B H 0.1870 0.3053 0.1471 0.045 Uiso 1 1 calc R U . . .
H14C H 0.2202 0.1833 0.1392 0.045 Uiso 1 1 calc R U . . .
C15 C 0.3712(3) 0.2363(3) -0.00699(17) 0.0333(7) Uani 1 1 d . . . . .
H15A H 0.3089 0.2551 -0.0442 0.050 Uiso 1 1 calc R U . . .
H15B H 0.3698 0.1577 0.0153 0.050 Uiso 1 1 calc R U . . .
H15C H 0.4549 0.2579 -0.0360 0.050 Uiso 1 1 calc R U . . .
C16 C 0.7601(3) 0.2348(3) 0.17383(17) 0.0313(7) Uani 1 1 d . . . . .
H16A H 0.7804 0.2844 0.2067 0.047 Uiso 1 1 calc R U . . .
H16B H 0.8116 0.2529 0.1208 0.047 Uiso 1 1 calc R U . . .
H16C H 0.7773 0.1598 0.2006 0.047 Uiso 1 1 calc R U . . .
C17 C 0.3083(3) -0.0399(2) 0.36071(15) 0.0202(5) Uani 1 1 d . . . . .
C18 C 0.4091(3) -0.0980(2) 0.39324(16) 0.0255(6) Uani 1 1 d . . . . .
H18 H 0.4118 -0.1735 0.4170 0.031 Uiso 1 1 calc R U . . .
C19 C 0.5038(3) -0.0228(2) 0.38374(15) 0.0224(5) Uani 1 1 d . . . . .
C20 C 0.1815(3) -0.0839(2) 0.35528(16) 0.0241(6) Uani 1 1 d . . . . .
C21 C 0.0843(3) -0.0552(3) 0.42245(19) 0.0331(7) Uani 1 1 d . . . . .
H21A H 0.0013 -0.0813 0.4182 0.050 Uiso 1 1 calc R U . . .
H21B H 0.0815 0.0238 0.4167 0.050 Uiso 1 1 calc R U . . .
H21C H 0.1082 -0.0900 0.4752 0.050 Uiso 1 1 calc R U . . .
C22 C 0.1421(3) -0.0355(2) 0.27260(17) 0.0284(6) Uani 1 1 d . . . . .
H22A H 0.0621 -0.0675 0.2688 0.043 Uiso 1 1 calc R U . . .
H22B H 0.2066 -0.0514 0.2303 0.043 Uiso 1 1 calc R U . . .
H22C H 0.1324 0.0434 0.2657 0.043 Uiso 1 1 calc R U . . .
C23 C 0.1870(3) -0.2082(2) 0.36635(19) 0.0318(6) Uani 1 1 d . . . . .
H23A H 0.1041 -0.2354 0.3632 0.048 Uiso 1 1 calc R U . . .
H23B H 0.2119 -0.2410 0.4191 0.048 Uiso 1 1 calc R U . . .
H23C H 0.2485 -0.2273 0.3238 0.048 Uiso 1 1 calc R U . . .
C24 C 0.6300(3) -0.0391(2) 0.41101(19) 0.0309(6) Uani 1 1 d . . . . .
H24A H 0.6410 0.0124 0.4445 0.046 Uiso 1 1 calc R U . . .
H24B H 0.6953 -0.0269 0.3639 0.046 Uiso 1 1 calc R U . . .
H24C H 0.6365 -0.1136 0.4426 0.046 Uiso 1 1 calc R U . . .
C25 C 0.0151(3) 0.2191(2) 0.30528(18) 0.0258(6) Uani 1 1 d . . . . .
H25A H -0.0005 0.1838 0.2623 0.039 Uiso 1 1 calc R U . . .
H25B H -0.0300 0.2885 0.3000 0.039 Uiso 1 1 calc R U . . .
H25C H -0.0143 0.1719 0.3579 0.039 Uiso 1 1 calc R U . . .
C26 C 0.2255(3) 0.5367(2) 0.21357(14) 0.0187(5) Uani 1 1 d . . . . .
C27 C 0.3377(2) 0.5908(2) 0.21604(14) 0.0175(5) Uani 1 1 d . . . . .
C28 C 0.3567(3) 0.6984(2) 0.17487(16) 0.0247(6) Uani 1 1 d . . . . .
H28 H 0.4328 0.7334 0.1763 0.030 Uiso 1 1 calc R U . . .
C29 C 0.2667(3) 0.7562(2) 0.13160(16) 0.0288(6) Uani 1 1 d . . . . .
H29 H 0.2804 0.8301 0.1046 0.035 Uiso 1 1 calc R U . . .
C30 C 0.1579(3) 0.7044(2) 0.12868(16) 0.0282(6) Uani 1 1 d . . . . .
H30 H 0.0969 0.7434 0.0986 0.034 Uiso 1 1 calc R U . . .
C31 C 0.1340(3) 0.5964(2) 0.16838(15) 0.0228(5) Uani 1 1 d . . . . .
C32 C 0.0119(3) 0.5419(3) 0.16515(19) 0.0331(7) Uani 1 1 d . . . . .
H32 H 0.0316 0.4641 0.1644 0.040 Uiso 1 1 calc R U . . .
C33 C -0.0490(4) 0.5905(4) 0.0900(3) 0.0594(12) Uani 1 1 d . . . . .
H33A H -0.1192 0.5445 0.0875 0.089 Uiso 1 1 calc R U . . .
H33B H 0.0132 0.5946 0.0418 0.089 Uiso 1 1 calc R U . . .
H33C H -0.0802 0.6637 0.0926 0.089 Uiso 1 1 calc R U . . .
C34 C -0.0825(3) 0.5429(3) 0.2417(3) 0.0452(9) Uani 1 1 d . . . . .
H34A H -0.1548 0.4973 0.2427 0.068 Uiso 1 1 calc R U . . .
H34B H -0.1109 0.6176 0.2414 0.068 Uiso 1 1 calc R U . . .
H34C H -0.0418 0.5145 0.2896 0.068 Uiso 1 1 calc R U . . .
C35 C 0.4409(2) 0.5318(2) 0.26067(15) 0.0191(5) Uani 1 1 d . . . . .
H35 H 0.4045 0.4630 0.2966 0.023 Uiso 1 1 calc R U . . .
C36 C 0.5490(3) 0.5010(2) 0.20177(17) 0.0270(6) Uani 1 1 d . . . . .
H36A H 0.6116 0.4588 0.2320 0.041 Uiso 1 1 calc R U . . .
H36B H 0.5881 0.5672 0.1669 0.041 Uiso 1 1 calc R U . . .
H36C H 0.5168 0.4573 0.1687 0.041 Uiso 1 1 calc R U . . .
C37 C 0.4916(3) 0.5981(2) 0.31373(18) 0.0301(6) Uani 1 1 d . . . . .
H37A H 0.5501 0.5534 0.3460 0.045 Uiso 1 1 calc R U . . .
H37B H 0.4217 0.6208 0.3497 0.045 Uiso 1 1 calc R U . . .
H37C H 0.5353 0.6625 0.2795 0.045 Uiso 1 1 calc R U . . .
C101 C 0.6399(3) -0.0425(3) 0.14823(18) 0.0303(7) Uani 1 1 d . . . . .
C102 C 0.7145(4) 0.0159(3) 0.07888(19) 0.0415(8) Uani 1 1 d . . . . .
H102 H 0.6755 0.0621 0.0377 0.050 Uiso 1 1 calc R U . . .
C103 C 0.8437(4) 0.0069(3) 0.0698(2) 0.0464(9) Uani 1 1 d . . . . .
H103 H 0.8924 0.0477 0.0227 0.056 Uiso 1 1 calc R U . . .
C104 C 0.9033(4) -0.0606(3) 0.1284(2) 0.0484(9) Uani 1 1 d . . . . .
H104 H 0.9921 -0.0670 0.1217 0.058 Uiso 1 1 calc R U . . .
C105 C 0.8309(4) -0.1187(3) 0.1968(2) 0.0440(8) Uani 1 1 d . . . . .
H105 H 0.8706 -0.1650 0.2376 0.053 Uiso 1 1 calc R U . . .
C106 C 0.7001(3) -0.1100(3) 0.20655(19) 0.0366(7) Uani 1 1 d . . . . .
H106 H 0.6519 -0.1509 0.2538 0.044 Uiso 1 1 calc R U . . .
C107 C 0.5009(3) -0.0297(3) 0.1591(2) 0.0375(7) Uani 1 1 d . . . . .
H10A H 0.4635 -0.0853 0.2052 0.056 Uiso 1 1 calc R U . . .
H10B H 0.4686 -0.0380 0.1103 0.056 Uiso 1 1 calc R U . . .
H10C H 0.4789 0.0426 0.1689 0.056 Uiso 1 1 calc R U . . .
N1 N 0.4855(2) 0.26071(17) 0.37272(12) 0.0158(4) Uani 1 1 d . . . . .
N2 N 0.35844(19) 0.27344(17) 0.39549(12) 0.0158(4) Uani 1 1 d . . . . .
N3 N 0.52887(19) 0.22928(17) 0.22616(12) 0.0165(4) Uani 1 1 d . . . . .
N4 N 0.4152(2) 0.24653(17) 0.19592(12) 0.0171(4) Uani 1 1 d . . . . .
N5 N 0.4612(2) 0.07509(17) 0.34671(12) 0.0174(4) Uani 1 1 d . . . . .
N6 N 0.3393(2) 0.06608(18) 0.33312(12) 0.0176(4) Uani 1 1 d . . . . .
N7 N 0.2054(2) 0.42867(18) 0.25356(13) 0.0190(4) Uani 1 1 d . . . . .
H7 H 0.132(4) 0.411(3) 0.255(2) 0.032(10) Uiso 1 1 d . . . . .
B1 B 0.5369(3) 0.1823(2) 0.31660(15) 0.0164(5) Uani 1 1 d . . . . .
H1 H 0.631(3) 0.170(2) 0.3228(16) 0.013(7) Uiso 1 1 d . . . . .
Ho1 Ho 0.23850(2) 0.25148(2) 0.29471(2) 0.01444(5) Uani 1 1 d . . . . .

loop_
_atom_site_aniso_label
_atom_site_aniso_U_11
_atom_site_aniso_U_22
_atom_site_aniso_U_33
_atom_site_aniso_U_23
_atom_site_aniso_U_13
_atom_site_aniso_U_12
C1 0.0246(13) 0.0140(12) 0.0147(10) -0.0038(9) -0.0024(9) 0.0015(10)
C2 0.0213(12) 0.0193(12) 0.0155(10) -0.0055(9) -0.0054(9) 0.0008(10)
C3 0.0222(12) 0.0149(12) 0.0177(11) -0.0014(9) -0.0059(9) 0.0000(10)
C4 0.0214(12) 0.0212(13) 0.0211(11) -0.0093(10) -0.0007(10) 0.0019(10)
C5 0.0232(14) 0.0283(15) 0.0292(13) -0.0125(11) 0.0037(11) -0.0037(11)
C6 0.0287(16) 0.0242(16) 0.058(2) -0.0173(14) 0.0015(14) 0.0034(13)
C7 0.0336(17) 0.069(3) 0.0216(13) -0.0189(15) 0.0015(12) 0.0100(17)
C8 0.0203(13) 0.0356(16) 0.0277(13) -0.0155(12) -0.0085(11) 0.0009(12)
C9 0.0221(13) 0.0197(13) 0.0169(11) -0.0044(9) -0.0049(9) -0.0008(10)
C10 0.0219(13) 0.0264(14) 0.0153(11) -0.0065(10) -0.0014(9) -0.0022(11)
C11 0.0173(12) 0.0226(13) 0.0198(11) -0.0069(10) -0.0006(9) -0.0007(10)
C12 0.0237(13) 0.0287(14) 0.0145(10) -0.0055(10) -0.0039(9) -0.0013(11)
C13 0.0434(18) 0.0312(16) 0.0260(13) -0.0011(12) -0.0177(13) 0.0006(14)
C14 0.0308(16) 0.0404(18) 0.0195(12) -0.0052(12) -0.0057(11) -0.0043(13)
C15 0.0379(17) 0.0458(19) 0.0231(13) -0.0185(13) -0.0107(12) 0.0026(14)
C16 0.0206(14) 0.052(2) 0.0229(13) -0.0115(13) -0.0027(11) 0.0031(13)
C17 0.0257(13) 0.0149(12) 0.0183(11) -0.0041(9) 0.0038(10) 0.0002(10)
C18 0.0364(16) 0.0141(13) 0.0232(12) -0.0009(10) -0.0017(11) 0.0042(11)
C19 0.0309(15) 0.0162(13) 0.0197(11) -0.0040(9) -0.0037(10) 0.0069(11)
C20 0.0278(14) 0.0166(13) 0.0262(13) -0.0069(10) 0.0057(11) -0.0029(11)
C21 0.0340(16) 0.0261(15) 0.0358(15) -0.0109(12) 0.0135(13) -0.0050(13)
C22 0.0278(15) 0.0255(15) 0.0326(14) -0.0068(11) -0.0038(12) -0.0076(12)
C23 0.0384(17) 0.0178(14) 0.0369(15) -0.0067(12) 0.0035(13) -0.0040(12)
C24 0.0338(16) 0.0252(15) 0.0346(15) -0.0028(12) -0.0159(13) 0.0077(12)
C25 0.0176(13) 0.0266(15) 0.0354(14) -0.0112(12) -0.0037(11) -0.0003(11)
C26 0.0251(13) 0.0165(12) 0.0156(10) -0.0053(9) -0.0049(9) 0.0050(10)
C27 0.0236(13) 0.0150(12) 0.0137(10) -0.0026(9) -0.0032(9) 0.0030(10)
C28 0.0306(15) 0.0194(13) 0.0222(12) -0.0032(10) 0.0003(11) -0.0010(11)
C29 0.0435(18) 0.0181(14) 0.0207(12) 0.0036(10) -0.0051(12) 0.0048(12)
C30 0.0376(16) 0.0256(15) 0.0202(12) -0.0005(10) -0.0103(11) 0.0121(12)
C31 0.0268(14) 0.0237(14) 0.0196(11) -0.0068(10) -0.0074(10) 0.0067(11)
C32 0.0321(16) 0.0328(17) 0.0382(16) -0.0093(13) -0.0176(13) 0.0092(13)
C33 0.058(3) 0.059(3) 0.071(3) -0.008(2) -0.052(2) 0.006(2)
C34 0.0235(16) 0.046(2) 0.067(2) -0.0135(18) -0.0096(16) 0.0032(15)
C35 0.0210(12) 0.0163(12) 0.0197(11) -0.0017(9) -0.0048(9) -0.0040(10)
C36 0.0253(14) 0.0273(15) 0.0267(13) -0.0033(11) -0.0032(11) 0.0043(11)
C37 0.0403(17) 0.0250(15) 0.0288(14) -0.0068(11) -0.0152(13) -0.0041(13)
C101 0.0403(18) 0.0252(15) 0.0280(14) -0.0131(12) -0.0031(12) 0.0025(13)
C102 0.058(2) 0.0369(19) 0.0245(14) -0.0035(13) 0.0040(14) 0.0116(16)
C103 0.047(2) 0.049(2) 0.0344(17) -0.0026(15) 0.0115(15) 0.0092(17)
C104 0.047(2) 0.053(2) 0.0417(19) -0.0116(17) 0.0007(16) 0.0138(18)
C105 0.051(2) 0.041(2) 0.0380(17) -0.0031(15) -0.0112(16) 0.0034(17)
C106 0.047(2) 0.0302(17) 0.0299(15) -0.0034(12) -0.0001(14) -0.0077(14)
C107 0.0417(19) 0.0307(17) 0.0417(17) -0.0134(14) -0.0023(14) -0.0003(14)
N1 0.0172(10) 0.0162(10) 0.0147(9) -0.0038(7) -0.0040(7) 0.0011(8)
N2 0.0164(10) 0.0155(10) 0.0155(9) -0.0034(7) -0.0023(7) 0.0012(8)
N3 0.0149(10) 0.0201(11) 0.0144(9) -0.0028(8) -0.0032(7) 0.0010(8)
N4 0.0182(10) 0.0190(11) 0.0152(9) -0.0048(8) -0.0048(8) 0.0010(8)
N5 0.0189(10) 0.0173(11) 0.0169(9) -0.0049(8) -0.0039(8) 0.0033(8)
N6 0.0179(10) 0.0177(11) 0.0166(9) -0.0040(8) -0.0001(8) 0.0009(8)
N7 0.0164(10) 0.0168(11) 0.0245(10) -0.0037(8) -0.0067(9) -0.0010(9)
B1 0.0183(13) 0.0183(14) 0.0134(11) -0.0048(10) -0.0036(10) 0.0037(10)
Ho1 0.01327(7) 0.01462(7) 0.01601(7) -0.00417(4) -0.00278(4) -0.00004(4)

loop_
_atom_type_symbol
_atom_type_description
_atom_type_scat_dispersion_real
_atom_type_scat_dispersion_imag
_atom_type_scat_source
C C 0.0033 0.0016 'International Tables Vol C Tables 4.2.6.8 and 6.1.1.4'
H H 0.0000 0.0000 'International Tables Vol C Tables 4.2.6.8 and 6.1.1.4'
N N 0.0061 0.0033 'International Tables Vol C Tables 4.2.6.8 and 6.1.1.4'
B B 0.0013 0.0007 'International Tables Vol C Tables 4.2.6.8 and 6.1.1.4'
Ho Ho -0.2175 4.6783 'International Tables Vol C Tables 4.2.6.8 and 6.1.1.4'

loop_
_geom_angle_atom_site_label_1
_geom_angle_atom_site_label_2
_geom_angle_atom_site_label_3
_geom_angle
_geom_angle_site_symmetry_1
_geom_angle_site_symmetry_3
_geom_angle_publ_flag
N2 C1 C2 109.3(2) . . ?
N2 C1 C4 121.8(2) . . ?
C2 C1 C4 128.9(2) . . ?
C3 C2 C1 106.1(2) . . ?
C3 C2 H2 126.9 . . ?
C1 C2 H2 126.9 . . ?
N1 C3 C2 108.1(2) . . ?
N1 C3 C8 122.5(2) . . ?
C2 C3 C8 129.4(2) . . ?
C1 C4 C5 111.4(2) . . ?
C1 C4 C7 109.3(2) . . ?
C5 C4 C7 108.9(2) . . ?
C1 C4 C6 108.9(2) . . ?
C5 C4 C6 108.2(2) . . ?
C7 C4 C6 110.1(3) . . ?
C4 C5 H5A 109.5 . . ?
C4 C5 H5B 109.5 . . ?
H5A C5 H5B 109.5 . . ?
C4 C5 H5C 109.5 . . ?
H5A C5 H5C 109.5 . . ?
H5B C5 H5C 109.5 . . ?
C4 C6 H6A 109.5 . . ?
C4 C6 H6B 109.5 . . ?
H6A C6 H6B 109.5 . . ?
C4 C6 H6C 109.5 . . ?
H6A C6 H6C 109.5 . . ?
H6B C6 H6C 109.5 . . ?
C4 C7 H7A 109.5 . . ?
C4 C7 H7B 109.5 . . ?
H7A C7 H7B 109.5 . . ?
C4 C7 H7C 109.5 . . ?
H7A C7 H7C 109.5 . . ?
H7B C7 H7C 109.5 . . ?
C3 C8 H8A 109.5 . . ?
C3 C8 H8B 109.5 . . ?
H8A C8 H8B 109.5 . . ?
C3 C8 H8C 109.5 . . ?
H8A C8 H8C 109.5 . . ?
H8B C8 H8C 109.5 . . ?
N4 C9 C10 110.0(2) . . ?
N4 C9 C12 121.5(2) . . ?
C10 C9 C12 128.5(2) . . ?
C11 C10 C9 105.7(2) . . ?
C11 C10 H10 127.2 . . ?
C9 C10 H10 127.2 . . ?
N3 C11 C10 108.7(2) . . ?
N3 C11 C16 123.6(2) . . ?
C10 C11 C16 127.7(2) . . ?
C14 C12 C9 110.8(2) . . ?
C14 C12 C15 109.5(2) . . ?
C9 C12 C15 108.8(2) . . ?
C14 C12 C13 109.4(2) . . ?
C9 C12 C13 108.2(2) . . ?
C15 C12 C13 110.1(2) . . ?
C12 C13 H13A 109.5 . . ?
C12 C13 H13B 109.5 . . ?
H13A C13 H13B 109.5 . . ?
C12 C13 H13C 109.5 . . ?
H13A C13 H13C 109.5 . . ?
H13B C13 H13C 109.5 . . ?
C12 C14 H14A 109.5 . . ?
C12 C14 H14B 109.5 . . ?
H14A C14 H14B 109.5 . . ?
C12 C14 H14C 109.5 . . ?
H14A C14 H14C 109.5 . . ?
H14B C14 H14C 109.5 . . ?
C12 C15 H15A 109.5 . . ?
C12 C15 H15B 109.5 . . ?
H15A C15 H15B 109.5 . . ?
C12 C15 H15C 109.5 . . ?
H15A C15 H15C 109.5 . . ?
H15B C15 H15C 109.5 . . ?
C11 C16 H16A 109.5 . . ?
C11 C16 H16B 109.5 . . ?
H16A C16 H16B 109.5 . . ?
C11 C16 H16C 109.5 . . ?
H16A C16 H16C 109.5 . . ?
H16B C16 H16C 109.5 . . ?
N6 C17 C18 109.9(2) . . ?
N6 C17 C20 122.6(2) . . ?
C18 C17 C20 127.5(2) . . ?
C19 C18 C17 105.9(2) . . ?
C19 C18 H18 127.1 . . ?
C17 C18 H18 127.1 . . ?
N5 C19 C18 107.8(2) . . ?
N5 C19 C24 123.4(3) . . ?
C18 C19 C24 128.7(3) . . ?
C17 C20 C22 110.3(2) . . ?
C17 C20 C23 110.5(2) . . ?
C22 C20 C23 108.0(2) . . ?
C17 C20 C21 109.0(2) . . ?
C22 C20 C21 110.3(2) . . ?
C23 C20 C21 108.8(2) . . ?
C20 C21 H21A 109.5 . . ?
C20 C21 H21B 109.5 . . ?
H21A C21 H21B 109.5 . . ?
C20 C21 H21C 109.5 . . ?
H21A C21 H21C 109.5 . . ?
H21B C21 H21C 109.5 . . ?
C20 C22 H22A 109.5 . . ?
C20 C22 H22B 109.5 . . ?
H22A C22 H22B 109.5 . . ?
C20 C22 H22C 109.5 . . ?
H22A C22 H22C 109.5 . . ?
H22B C22 H22C 109.5 . . ?
C20 C23 H23A 109.5 . . ?
C20 C23 H23B 109.5 . . ?
H23A C23 H23B 109.5 . . ?
C20 C23 H23C 109.5 . . ?
H23A C23 H23C 109.5 . . ?
H23B C23 H23C 109.5 . . ?
C19 C24 H24A 109.5 . . ?
C19 C24 H24B 109.5 . . ?
H24A C24 H24B 109.5 . . ?
C19 C24 H24C 109.5 . . ?
H24A C24 H24C 109.5 . . ?
H24B C24 H24C 109.5 . . ?
Ho1 C25 H25A 109.5 . . ?
Ho1 C25 H25B 109.5 . . ?
H25A C25 H25B 109.5 . . ?
Ho1 C25 H25C 109.5 . . ?
H25A C25 H25C 109.5 . . ?
H25B C25 H25C 109.5 . . ?
N7 C26 C27 120.9(2) . . ?
N7 C26 C31 121.0(2) . . ?
C27 C26 C31 118.1(2) . . ?
C28 C27 C26 120.0(2) . . ?
C28 C27 C35 118.9(2) . . ?
C26 C27 C35 121.1(2) . . ?
C27 C28 C29 121.6(3) . . ?
C27 C28 H28 119.2 . . ?
C29 C28 H28 119.2 . . ?
C30 C29 C28 118.8(3) . . ?
C30 C29 H29 120.6 . . ?
C28 C29 H29 120.6 . . ?
C29 C30 C31 122.2(2) . . ?
C29 C30 H30 118.9 . . ?
C31 C30 H30 118.9 . . ?
C30 C31 C26 119.4(3) . . ?
C30 C31 C32 120.9(2) . . ?
C26 C31 C32 119.7(3) . . ?
C31 C32 C33 114.0(3) . . ?
C31 C32 C34 110.8(3) . . ?
C33 C32 C34 109.9(3) . . ?
C31 C32 H32 107.3 . . ?
C33 C32 H32 107.3 . . ?
C34 C32 H32 107.3 . . ?
C32 C33 H33A 109.5 . . ?
C32 C33 H33B 109.5 . . ?
H33A C33 H33B 109.5 . . ?
C32 C33 H33C 109.5 . . ?
H33A C33 H33C 109.5 . . ?
H33B C33 H33C 109.5 . . ?
C32 C34 H34A 109.5 . . ?
C32 C34 H34B 109.5 . . ?
H34A C34 H34B 109.5 . . ?
C32 C34 H34C 109.5 . . ?
H34A C34 H34C 109.5 . . ?
H34B C34 H34C 109.5 . . ?
C27 C35 C36 111.0(2) . . ?
C27 C35 C37 112.7(2) . . ?
C36 C35 C37 109.5(2) . . ?
C27 C35 H35 107.8 . . ?
C36 C35 H35 107.8 . . ?
C37 C35 H35 107.8 . . ?
C35 C36 H36A 109.5 . . ?
C35 C36 H36B 109.5 . . ?
H36A C36 H36B 109.5 . . ?
C35 C36 H36C 109.5 . . ?
H36A C36 H36C 109.5 . . ?
H36B C36 H36C 109.5 . . ?
C35 C37 H37A 109.5 . . ?
C35 C37 H37B 109.5 . . ?
H37A C37 H37B 109.5 . . ?
C35 C37 H37C 109.5 . . ?
H37A C37 H37C 109.5 . . ?
H37B C37 H37C 109.5 . . ?
C106 C101 C102 117.8(3) . . ?
C106 C101 C107 121.3(3) . . ?
C102 C101 C107 120.8(3) . . ?
C103 C102 C101 121.0(3) . . ?
C103 C102 H102 119.5 . . ?
C101 C102 H102 119.5 . . ?
C102 C103 C104 120.8(3) . . ?
C102 C103 H103 119.6 . . ?
C104 C103 H103 119.6 . . ?
C105 C104 C103 118.7(4) . . ?
C105 C104 H104 120.6 . . ?
C103 C104 H104 120.6 . . ?
C104 C105 C106 120.8(3) . . ?
C104 C105 H105 119.6 . . ?
C106 C105 H105 119.6 . . ?
C101 C106 C105 120.8(3) . . ?
C101 C106 H106 119.6 . . ?
C105 C106 H106 119.6 . . ?
C101 C107 H10A 109.5 . . ?
C101 C107 H10B 109.5 . . ?
H10A C107 H10B 109.5 . . ?
C101 C107 H10C 109.5 . . ?
H10A C107 H10C 109.5 . . ?
H10B C107 H10C 109.5 . . ?
C3 N1 N2 109.3(2) . . ?
C3 N1 B1 127.7(2) . . ?
N2 N1 B1 121.92(19) . . ?
C1 N2 N1 107.21(19) . . ?
C1 N2 Ho1 135.83(16) . . ?
N1 N2 Ho1 112.09(14) . . ?
C11 N3 N4 108.84(19) . . ?
C11 N3 B1 128.1(2) . . ?
N4 N3 B1 122.5(2) . . ?
C9 N4 N3 106.8(2) . . ?
C9 N4 Ho1 137.72(17) . . ?
N3 N4 Ho1 114.42(14) . . ?
C19 N5 N6 110.2(2) . . ?
C19 N5 B1 127.0(2) . . ?
N6 N5 B1 122.68(19) . . ?
C17 N6 N5 106.2(2) . . ?
C17 N6 Ho1 140.78(18) . . ?
N5 N6 Ho1 111.28(15) . . ?
C26 N7 Ho1 160.28(19) . . ?
C26 N7 H7 111(2) . . ?
Ho1 N7 H7 85(2) . . ?
N3 B1 N5 110.2(2) . . ?
N3 B1 N1 113.9(2) . . ?
N5 B1 N1 107.3(2) . . ?
N3 B1 H1 107.6(15) . . ?
N5 B1 H1 111.3(15) . . ?
N1 B1 H1 106.4(15) . . ?
N7 Ho1 N4 94.60(8) . . ?
N7 Ho1 N2 94.00(8) . . ?
N4 Ho1 N2 94.66(8) . . ?
N7 Ho1 C25 89.66(9) . . ?
N4 Ho1 C25 135.29(9) . . ?
N2 Ho1 C25 129.46(9) . . ?
N7 Ho1 N6 164.08(8) . . ?
N4 Ho1 N6 73.22(7) . . ?
N2 Ho1 N6 77.23(7) . . ?
C25 Ho1 N6 106.18(9) . . ?
N7 Ho1 H7 20.8(10) . . ?
N4 Ho1 H7 108.0(9) . . ?
N2 Ho1 H7 108.1(9) . . ?
C25 Ho1 H7 68.9(10) . . ?
N6 Ho1 H7 174.3(9) . . ?

loop_
_geom_bond_atom_site_label_1
_geom_bond_atom_site_label_2
_geom_bond_distance
_geom_bond_site_symmetry_2
_geom_bond_publ_flag
C1 N2 1.343(3) . ?
C1 C2 1.403(4) . ?
C1 C4 1.511(4) . ?
C2 C3 1.383(4) . ?
C2 H2 0.9500 . ?
C3 N1 1.353(3) . ?
C3 C8 1.497(4) . ?
C4 C5 1.527(4) . ?
C4 C7 1.533(4) . ?
C4 C6 1.543(4) . ?
C5 H5A 0.9800 . ?
C5 H5B 0.9800 . ?
C5 H5C 0.9800 . ?
C6 H6A 0.9800 . ?
C6 H6B 0.9800 . ?
C6 H6C 0.9800 . ?
C7 H7A 0.9800 . ?
C7 H7B 0.9800 . ?
C7 H7C 0.9800 . ?
C8 H8A 0.9800 . ?
C8 H8B 0.9800 . ?
C8 H8C 0.9800 . ?
C9 N4 1.340(3) . ?
C9 C10 1.397(4) . ?
C9 C12 1.518(3) . ?
C10 C11 1.379(3) . ?
C10 H10 0.9500 . ?
C11 N3 1.353(3) . ?
C11 C16 1.505(4) . ?
C12 C14 1.514(4) . ?
C12 C15 1.532(4) . ?
C12 C13 1.542(4) . ?
C13 H13A 0.9800 . ?
C13 H13B 0.9800 . ?
C13 H13C 0.9800 . ?
C14 H14A 0.9800 . ?
C14 H14B 0.9800 . ?
C14 H14C 0.9800 . ?
C15 H15A 0.9800 . ?
C15 H15B 0.9800 . ?
C15 H15C 0.9800 . ?
C16 H16A 0.9800 . ?
C16 H16B 0.9800 . ?
C16 H16C 0.9800 . ?
C17 N6 1.351(3) . ?
C17 C18 1.402(4) . ?
C17 C20 1.514(4) . ?
C18 C19 1.384(4) . ?
C18 H18 0.9500 . ?
C19 N5 1.354(3) . ?
C19 C24 1.493(4) . ?
C20 C22 1.530(4) . ?
C20 C23 1.537(4) . ?
C20 C21 1.540(4) . ?
C21 H21A 0.9800 . ?
C21 H21B 0.9800 . ?
C21 H21C 0.9800 . ?
C22 H22A 0.9800 . ?
C22 H22B 0.9800 . ?
C22 H22C 0.9800 . ?
C23 H23A 0.9800 . ?
C23 H23B 0.9800 . ?
C23 H23C 0.9800 . ?
C24 H24A 0.9800 . ?
C24 H24B 0.9800 . ?
C24 H24C 0.9800 . ?
C25 Ho1 2.427(3) . ?
C25 H25A 0.9800 . ?
C25 H25B 0.9800 . ?
C25 H25C 0.9800 . ?
C26 N7 1.391(3) . ?
C26 C27 1.417(4) . ?
C26 C31 1.432(3) . ?
C27 C28 1.391(4) . ?
C27 C35 1.520(3) . ?
C28 C29 1.393(4) . ?
C28 H28 0.9500 . ?
C29 C30 1.373(5) . ?
C29 H29 0.9500 . ?
C30 C31 1.394(4) . ?
C30 H30 0.9500 . ?
C31 C32 1.517(4) . ?
C32 C33 1.529(4) . ?
C32 C34 1.544(5) . ?
C32 H32 1.0000 . ?
C33 H33A 0.9800 . ?
C33 H33B 0.9800 . ?
C33 H33C 0.9800 . ?
C34 H34A 0.9800 . ?
C34 H34B 0.9800 . ?
C34 H34C 0.9800 . ?
C35 C36 1.529(4) . ?
C35 C37 1.532(4) . ?
C35 H35 1.0000 . ?
C36 H36A 0.9800 . ?
C36 H36B 0.9800 . ?
C36 H36C 0.9800 . ?
C37 H37A 0.9800 . ?
C37 H37B 0.9800 . ?
C37 H37C 0.9800 . ?
C101 C106 1.385(5) . ?
C101 C102 1.406(5) . ?
C101 C107 1.489(5) . ?
C102 C103 1.380(5) . ?
C102 H102 0.9500 . ?
C103 C104 1.384(5) . ?
C103 H103 0.9500 . ?
C104 C105 1.383(5) . ?
C104 H104 0.9500 . ?
C105 C106 1.397(5) . ?
C105 H105 0.9500 . ?
C106 H106 0.9500 . ?
C107 H10A 0.9800 . ?
C107 H10B 0.9800 . ?
C107 H10C 0.9800 . ?
N1 N2 1.382(3) . ?
N1 B1 1.566(3) . ?
N2 Ho1 2.373(2) . ?
N3 N4 1.389(3) . ?
N3 B1 1.548(3) . ?
N4 Ho1 2.369(2) . ?
N5 N6 1.379(3) . ?
N5 B1 1.550(4) . ?
N6 Ho1 2.536(2) . ?
N7 Ho1 2.222(2) . ?
N7 H7 0.82(4) . ?
B1 H1 1.04(3) . ?
Ho1 H7 2.30(4) . ?
